data_1528999
loop_
_publ_author_name
'Wiegers, G.A.'
'Jellinek, F.'

_publ_section_title
;
 The system titanium-sulfur. II. The structures Ti3 S4 and Ti4 S5
;
_journal_name_full 'Journal of Solid State Chemistry'
_journal_page_first 519
_journal_page_last 525
_journal_volume 1
_journal_year 1970
_chemical_formula_sum 'S5 Ti4'
_chemical_name_systematic 'Ti4 S5'
_space_group_IT_number 194
_symmetry_space_group_name_Hall '-P 6c 2c'
_symmetry_space_group_name_H-M 'P 63/m m c'
_cell_angle_alpha 90
_cell_angle_beta 90
_cell_angle_gamma 120
_cell_formula_units_Z 2
_cell_length_a 3.439
_cell_length_b 3.439
_cell_length_c 28.933
_cell_volume 296.339
_citation_journal_id_ASTM JSSCBI
_cod_data_source_file Wiegers_JSSCBI_1970_1918.cif
_cod_data_source_block S5Ti4
_cod_original_cell_volume 296.3387
_cod_database_code 1528999

loop_
_symmetry_equiv_pos_as_xyz
x,y,z
x-y,x,z+1/2
-y,x-y,z
-x,-y,z+1/2
-x+y,-x,z
y,-x+y,z+1/2
-y,-x,-z+1/2
x-y,-y,-z
x,x-y,-z+1/2
y,x,-z
-x+y,y,-z+1/2
-x,-x+y,-z
-x,-y,-z
-x+y,-x,-z-1/2
y,-x+y,-z
x,y,-z-1/2
x-y,x,-z
-y,x-y,-z-1/2
y,x,z-1/2
-x+y,y,z
-x,-x+y,z-1/2
-y,-x,z
x-y,-y,z-1/2
x,x-y,z

loop_
_atom_site_label
_atom_site_type_symbol
_atom_site_fract_x
_atom_site_fract_y
_atom_site_fract_z
_atom_site_occupancy
_atom_site_U_iso_or_equiv
Ti1 Ti+2 0 0 0 1 0.0
Ti2 Ti+2 0 0 0.105 0.62 0.0
S2 S-2 0.3333 0.6667 0.65 1 0.0
S1 S-2 0.3333 0.6667 0.053 1 0.0
Ti3 Ti+2 0.3333 0.6667 0.195 0.88 0.0
S3 S-2 0 0 0.25 1 0.0
